data_4069663
loop_
_publ_author_name
'Do, Youngshil'
'Ko, Soo-Byung'
'Hwang, In-Chul'
'Lee, Kyung-Eun'
'Lee, Soon W.'
'Park, Jaiwook'

_publ_section_title
;
 Formation of an Iodide-Bridged Diruthenium Complex from
 [(\h5-Ph4C4COH)(CO)2RuI] and [(Ph4C4CO)(CO)2Ru]2: An Efficient Catalyst
 for Alcohol Oxidation with Ag2O
;
_journal_issue 15
_journal_name_full Organometallics
_journal_page_first 4624
_journal_paper_doi 10.1021/om9003434
_journal_volume 28
_journal_year 2009
_chemical_formula_moiety 'C124 H80 Ca I2 O16 Ru4, 2(C H2 Cl2), 2(O)'
_chemical_formula_sum 'C126 H96 Ca Cl4 I2 O18 Ru4'
_chemical_formula_weight 2737.99
_chemical_name_systematic
; 
 ? 
;
_space_group_IT_number 14
_symmetry_cell_setting monoclinic
_symmetry_space_group_name_Hall '-P 2yn'
_symmetry_space_group_name_H-M 'P 1 21/n 1'
_atom_sites_solution_hydrogens geom
_atom_sites_solution_primary direct
_atom_sites_solution_secondary difmap
_audit_creation_method SHELXL-97
_cell_angle_alpha 90.00
_cell_angle_beta 95.5930(10)
_cell_angle_gamma 90.00
_cell_formula_units_Z 2
_cell_length_a 15.6348(2)
_cell_length_b 16.9401(2)
_cell_length_c 23.1628(3)
_cell_measurement_reflns_used 9797
_cell_measurement_temperature 296(2)
_cell_measurement_theta_max 25.43
_cell_measurement_theta_min 2.41
_cell_volume 6105.58(13)
_computing_cell_refinement 'Bruker SMART'
_computing_data_collection 'Bruker SMART'
_computing_data_reduction 'Bruker SAINT'
_computing_molecular_graphics 'Bruker SHELXTL'
_computing_publication_material 'Bruker SHELXTL'
_computing_structure_refinement 'Bruker SHELXTL'
_computing_structure_solution 'Bruker SHELXTL'
_diffrn_ambient_temperature 296(2)
_diffrn_measured_fraction_theta_full 0.988
_diffrn_measured_fraction_theta_max 0.988
_diffrn_measurement_device_type 'CCD area detector'
_diffrn_measurement_method 'phi and omega scans'
_diffrn_radiation_monochromator graphite
_diffrn_radiation_source 'sealed tube'
_diffrn_radiation_type MoK\a
_diffrn_radiation_wavelength 0.71073
_diffrn_reflns_av_R_equivalents 0.0414
_diffrn_reflns_av_sigmaI/netI 0.0409
_diffrn_reflns_limit_h_max 20
_diffrn_reflns_limit_h_min -20
_diffrn_reflns_limit_k_max 22
_diffrn_reflns_limit_k_min -22
_diffrn_reflns_limit_l_max 30
_diffrn_reflns_limit_l_min -30
_diffrn_reflns_number 119601
_diffrn_reflns_theta_full 28.32
_diffrn_reflns_theta_max 28.32
_diffrn_reflns_theta_min 2.04
_exptl_absorpt_coefficient_mu 1.183
_exptl_absorpt_correction_T_max 0.7484
_exptl_absorpt_correction_T_min 0.7033
_exptl_crystal_colour orange
_exptl_crystal_density_diffrn 1.489
_exptl_crystal_density_method 'not measured'
_exptl_crystal_description BLOCK
_exptl_crystal_F_000 2732
_exptl_crystal_size_max 0.32
_exptl_crystal_size_mid 0.28
_exptl_crystal_size_min 0.26
_refine_diff_density_max 1.282
_refine_diff_density_min -0.724
_refine_diff_density_rms 0.102
_refine_ls_extinction_method none
_refine_ls_goodness_of_fit_ref 1.024
_refine_ls_hydrogen_treatment constr
_refine_ls_matrix_type full
_refine_ls_number_parameters 680
_refine_ls_number_reflns 15021
_refine_ls_number_restraints 0
_refine_ls_restrained_S_all 1.024
_refine_ls_R_factor_all 0.0918
_refine_ls_R_factor_gt 0.0482
_refine_ls_shift/su_max 0.002
_refine_ls_shift/su_mean 0.000
_refine_ls_structure_factor_coef Fsqd
_refine_ls_weighting_details 'calc w=1/[\s^2^(Fo^2^)+(0.0703P)^2^+6.2436P] where P=(Fo^2^+2Fc^2^)/3'
_refine_ls_weighting_scheme calc
_refine_ls_wR_factor_gt 0.1194
_refine_ls_wR_factor_ref 0.1435
_reflns_number_gt 9576
_reflns_number_total 15021
_reflns_threshold_expression >2sigma(I)
_cod_data_source_file om9003434_si_003.cif
_cod_data_source_block posco1
_cod_depositor_comments
;
The following automatic conversions were performed:

'_symmetry_cell_setting' value 'Monoclinic' changed to 'monoclinic'
according to /home/saulius/struct/CIF-dictionaries/cif_core.dic
dictionary named 'cif_core.dic' version 2.4.2 from 2011-04-26.

Automatic conversion script
Id: cif_fix_values 1715 2011-07-08 13:25:40Z adriana 
;
_cod_original_sg_symbol_H-M 'P2(1)/n  '
_cod_database_code 4069663

loop_
_symmetry_equiv_pos_as_xyz
'x, y, z'
'-x+1/2, y+1/2, -z+1/2'
'-x, -y, -z'
'x-1/2, -y-1/2, z-1/2'

loop_
_atom_site_label
_atom_site_type_symbol
_atom_site_fract_x
_atom_site_fract_y
_atom_site_fract_z
_atom_site_U_iso_or_equiv
_atom_site_adp_type
_atom_site_occupancy
_atom_site_symmetry_multiplicity
_atom_site_calc_flag
_atom_site_refinement_flags
Ca1 Ca 1.0000 1.0000 0.0000 0.0520(3) Uani 1 2 d S
I1 I 0.93077(2) 0.756814(18) 0.029006(12) 0.05393(11) Uani 1 1 d .
Ru1 Ru 0.85980(2) 0.681442(19) 0.114537(14) 0.04107(10) Uani 1 1 d .
Ru2 Ru 0.99098(2) 0.688859(18) -0.063623(13) 0.03465(9) Uani 1 1 d .
O1 O 0.8616(2) 0.88426(17) 0.12320(13) 0.0506(7) Uani 1 1 d .
O2 O 0.9951(3) 0.5545(3) 0.1271(2) 0.0965(14) Uani 1 1 d .
O3 O 0.7467(3) 0.5754(3) 0.0355(2) 0.1014(15) Uani 1 1 d .
O4 O 1.0119(2) 0.88943(17) -0.05381(12) 0.0479(7) Uani 1 1 d .
O5 O 1.0898(3) 0.5560(3) -0.0003(2) 0.0956(14) Uani 1 1 d .
O6 O 0.8395(3) 0.5798(2) -0.08793(19) 0.0845(12) Uani 1 1 d .
O7 O 1.0198(3) 0.9344(2) 0.09209(16) 0.0764(11) Uani 1 1 d .
O8 O 0.8531(3) 0.9755(3) 0.0121(3) 0.129(2) Uani 1 1 d .
C1 C 0.8448(3) 0.8197(2) 0.14589(18) 0.0420(9) Uani 1 1 d .
C2 C 0.7651(3) 0.7742(3) 0.13606(18) 0.0443(10) Uani 1 1 d .
C3 C 0.7697(3) 0.7101(3) 0.17806(18) 0.0445(10) Uani 1 1 d .
C4 C 0.8560(3) 0.7079(2) 0.20669(17) 0.0415(9) Uani 1 1 d .
C5 C 0.9041(3) 0.7709(2) 0.18286(18) 0.0409(9) Uani 1 1 d .
C6 C 0.6897(3) 0.8062(3) 0.09948(19) 0.0469(10) Uani 1 1 d .
C7 C 0.6135(3) 0.8244(3) 0.1224(2) 0.0619(13) Uani 1 1 d .
H7 H 0.6076 0.8129 0.1611 0.074 Uiso 1 1 calc R
C8 C 0.5463(4) 0.8591(4) 0.0888(3) 0.0834(18) Uani 1 1 d .
H8 H 0.4948 0.8690 0.1045 0.100 Uiso 1 1 calc R
C9 C 0.5552(4) 0.8794(5) 0.0320(3) 0.093(2) Uani 1 1 d .
H9 H 0.5104 0.9044 0.0098 0.111 Uiso 1 1 calc R
C10 C 0.6295(4) 0.8628(4) 0.0087(3) 0.0868(19) Uani 1 1 d .
H10 H 0.6353 0.8755 -0.0298 0.104 Uiso 1 1 calc R
C11 C 0.6958(3) 0.8273(4) 0.0421(2) 0.0682(15) Uani 1 1 d .
H11 H 0.7466 0.8169 0.0258 0.082 Uiso 1 1 calc R
C12 C 0.6951(3) 0.6629(3) 0.1947(2) 0.0484(10) Uani 1 1 d .
C13 C 0.6313(3) 0.6351(3) 0.1539(3) 0.0670(14) Uani 1 1 d .
H13 H 0.6362 0.6431 0.1146 0.080 Uiso 1 1 calc R
C14 C 0.5616(4) 0.5963(4) 0.1706(3) 0.0790(18) Uani 1 1 d .
H14 H 0.5190 0.5785 0.1428 0.095 Uiso 1 1 calc R
C15 C 0.5536(4) 0.5830(3) 0.2291(4) 0.085(2) Uani 1 1 d .
H15 H 0.5061 0.5561 0.2404 0.102 Uiso 1 1 calc R
C16 C 0.6144(4) 0.6091(3) 0.2692(3) 0.0749(17) Uani 1 1 d .
H16 H 0.6087 0.6000 0.3082 0.090 Uiso 1 1 calc R
C17 C 0.6860(3) 0.6497(3) 0.2533(2) 0.0590(13) Uani 1 1 d .
H17 H 0.7276 0.6679 0.2816 0.071 Uiso 1 1 calc R
C18 C 0.8888(3) 0.6586(3) 0.25636(19) 0.0451(10) Uani 1 1 d .
C19 C 0.8811(3) 0.5768(3) 0.2567(2) 0.0561(12) Uani 1 1 d .
H19 H 0.8557 0.5507 0.2240 0.067 Uiso 1 1 calc R
C20 C 0.9110(4) 0.5341(3) 0.3052(2) 0.0716(15) Uani 1 1 d .
H20 H 0.9046 0.4795 0.3051 0.086 Uiso 1 1 calc R
C21 C 0.9500(4) 0.5707(4) 0.3536(2) 0.0755(16) Uani 1 1 d .
H21 H 0.9705 0.5412 0.3859 0.091 Uiso 1 1 calc R
C22 C 0.9585(4) 0.6511(4) 0.3539(2) 0.0733(15) Uani 1 1 d .
H22 H 0.9858 0.6764 0.3863 0.088 Uiso 1 1 calc R
C23 C 0.9267(3) 0.6950(3) 0.3063(2) 0.0600(13) Uani 1 1 d .
H23 H 0.9308 0.7497 0.3076 0.072 Uiso 1 1 calc R
C24 C 0.9935(3) 0.7964(3) 0.20255(18) 0.0434(10) Uani 1 1 d .
C25 C 1.0061(3) 0.8691(3) 0.2279(3) 0.0654(14) Uani 1 1 d .
H25 H 0.9589 0.9013 0.2323 0.078 Uiso 1 1 calc R
C26 C 1.0875(4) 0.8956(4) 0.2472(3) 0.0817(18) Uani 1 1 d .
H26 H 1.0943 0.9449 0.2648 0.098 Uiso 1 1 calc R
C27 C 1.1578(4) 0.8503(4) 0.2407(3) 0.0788(17) Uani 1 1 d .
H27 H 1.2126 0.8680 0.2538 0.095 Uiso 1 1 calc R
C28 C 1.1467(4) 0.7794(5) 0.2149(3) 0.094(2) Uani 1 1 d .
H28 H 1.1944 0.7482 0.2099 0.113 Uiso 1 1 calc R
C29 C 1.0645(3) 0.7517(3) 0.1953(3) 0.0709(15) Uani 1 1 d .
H29 H 1.0582 0.7026 0.1774 0.085 Uiso 1 1 calc R
C30 C 0.9452(4) 0.6026(3) 0.1221(2) 0.0574(12) Uani 1 1 d .
C31 C 0.7900(4) 0.6136(3) 0.0646(2) 0.0597(13) Uani 1 1 d .
C32 C 1.0202(3) 0.8280(2) -0.08351(17) 0.0370(9) Uani 1 1 d .
C33 C 0.9554(2) 0.7909(2) -0.12391(16) 0.0345(8) Uani 1 1 d .
C34 C 0.9962(2) 0.7284(2) -0.15325(16) 0.0344(8) Uani 1 1 d .
C35 C 1.0830(2) 0.7185(2) -0.12570(16) 0.0371(9) Uani 1 1 d .
C36 C 1.0950(2) 0.7756(2) -0.07902(17) 0.0395(9) Uani 1 1 d .
C37 C 0.8684(3) 0.8251(2) -0.13793(17) 0.0407(9) Uani 1 1 d .
C38 C 0.8617(3) 0.9052(3) -0.1496(3) 0.0666(14) Uani 1 1 d .
H38 H 0.9111 0.9357 -0.1499 0.080 Uiso 1 1 calc R
C39 C 0.7818(4) 0.9398(4) -0.1610(3) 0.095(2) Uani 1 1 d .
H39 H 0.7778 0.9939 -0.1677 0.114 Uiso 1 1 calc R
C40 C 0.7086(4) 0.8956(4) -0.1625(3) 0.089(2) Uani 1 1 d .
H40 H 0.6550 0.9193 -0.1700 0.107 Uiso 1 1 calc R
C41 C 0.7151(3) 0.8173(4) -0.1530(3) 0.0792(18) Uani 1 1 d .
H41 H 0.6656 0.7866 -0.1551 0.095 Uiso 1 1 calc R
C42 C 0.7945(3) 0.7818(3) -0.1400(2) 0.0633(14) Uani 1 1 d .
H42 H 0.7975 0.7279 -0.1326 0.076 Uiso 1 1 calc R
C43 C 0.9574(2) 0.6871(2) -0.20579(16) 0.0362(8) Uani 1 1 d .
C44 C 0.9249(3) 0.7311(3) -0.25350(18) 0.0457(10) Uani 1 1 d .
H44 H 0.9279 0.7859 -0.2520 0.055 Uiso 1 1 calc R
C45 C 0.8883(3) 0.6944(3) -0.30310(19) 0.0536(12) Uani 1 1 d .
H45 H 0.8675 0.7246 -0.3350 0.064 Uiso 1 1 calc R
C46 C 0.8825(3) 0.6143(3) -0.3054(2) 0.0566(12) Uani 1 1 d .
H46 H 0.8567 0.5899 -0.3387 0.068 Uiso 1 1 calc R
C47 C 0.9140(3) 0.5696(3) -0.2595(2) 0.0597(13) Uani 1 1 d .
H47 H 0.9102 0.5148 -0.2617 0.072 Uiso 1 1 calc R
C48 C 0.9520(3) 0.6050(3) -0.20901(19) 0.0483(11) Uani 1 1 d .
H48 H 0.9736 0.5741 -0.1777 0.058 Uiso 1 1 calc R
C49 C 1.1510(3) 0.6681(3) -0.14654(18) 0.0449(10) Uani 1 1 d .
C50 C 1.1610(3) 0.6630(3) -0.20514(18) 0.0457(10) Uani 1 1 d .
H50 H 1.1230 0.6898 -0.2316 0.055 Uiso 1 1 calc R
C51 C 1.2264(3) 0.6188(3) -0.2250(2) 0.0609(13) Uani 1 1 d .
H51 H 1.2318 0.6159 -0.2646 0.073 Uiso 1 1 calc R
C52 C 1.2829(4) 0.5796(4) -0.1872(3) 0.0755(16) Uani 1 1 d .
H52 H 1.3265 0.5495 -0.2007 0.091 Uiso 1 1 calc R
C53 C 1.2752(4) 0.5845(4) -0.1284(3) 0.093(2) Uani 1 1 d .
H53 H 1.3148 0.5588 -0.1023 0.111 Uiso 1 1 calc R
C54 C 1.2095(4) 0.6271(4) -0.1082(2) 0.0810(19) Uani 1 1 d .
H54 H 1.2039 0.6287 -0.0686 0.097 Uiso 1 1 calc R
C55 C 1.1739(3) 0.7982(3) -0.0422(2) 0.0596(13) Uani 1 1 d .
C56 C 1.2444(5) 0.8240(8) -0.0658(3) 0.164(5) Uani 1 1 d .
H56 H 1.2468 0.8212 -0.1058 0.197 Uiso 1 1 calc R
C57 C 1.3132(6) 0.8546(11) -0.0307(4) 0.258(10) Uani 1 1 d .
H57 H 1.3604 0.8747 -0.0473 0.309 Uiso 1 1 calc R
C58 C 1.3120(5) 0.8553(10) 0.0273(4) 0.207(7) Uani 1 1 d .
H58 H 1.3608 0.8710 0.0507 0.248 Uiso 1 1 calc R
C59 C 1.2426(4) 0.8342(5) 0.0513(3) 0.104(3) Uani 1 1 d .
H59 H 1.2405 0.8393 0.0911 0.125 Uiso 1 1 calc R
C60 C 1.1737(3) 0.8046(4) 0.0173(2) 0.0726(16) Uani 1 1 d .
H60 H 1.1254 0.7885 0.0346 0.087 Uiso 1 1 calc R
C61 C 1.0525(3) 0.6061(3) -0.0224(2) 0.0571(12) Uani 1 1 d .
C62 C 0.8959(3) 0.6201(3) -0.0782(2) 0.0527(11) Uani 1 1 d .
C63 C 0.7653(13) 0.3940(12) -0.1073(9) 0.264(8) Uiso 1 1 d .
H63A H 0.7995 0.3463 -0.1072 0.317 Uiso 1 1 calc R
H63B H 0.8015 0.4370 -0.0919 0.317 Uiso 1 1 calc R
Cl1 Cl 0.7183(3) 0.4166(3) -0.1798(2) 0.2339(18) Uiso 1 1 d .
Cl2 Cl 0.6780(6) 0.3811(5) -0.0665(4) 0.346(3) Uiso 1 1 d .
O9 O 1.0549(7) 0.8685(6) 0.3915(4) 0.213(4) Uiso 1 1 d .

loop_
_atom_site_aniso_label
_atom_site_aniso_U_11
_atom_site_aniso_U_22
_atom_site_aniso_U_33
_atom_site_aniso_U_23
_atom_site_aniso_U_13
_atom_site_aniso_U_12
Ca1 0.0640(8) 0.0424(7) 0.0518(7) -0.0148(6) 0.0161(6) -0.0104(6)
I1 0.0782(2) 0.03999(17) 0.04829(18) -0.00312(12) 0.02995(15) -0.00058(14)
Ru1 0.0482(2) 0.03692(19) 0.03935(18) -0.00036(14) 0.01079(15) 0.00180(14)
Ru2 0.04004(18) 0.03277(17) 0.03071(16) -0.00129(13) 0.00119(12) 0.00503(13)
O1 0.0584(19) 0.0400(17) 0.0538(18) 0.0038(14) 0.0067(15) 0.0024(14)
O2 0.118(4) 0.070(3) 0.106(3) 0.014(2) 0.030(3) 0.046(3)
O3 0.112(4) 0.104(3) 0.088(3) -0.036(3) 0.005(3) -0.034(3)
O4 0.0620(19) 0.0380(16) 0.0446(16) -0.0113(13) 0.0094(14) -0.0069(14)
O5 0.095(3) 0.081(3) 0.109(3) 0.042(3) -0.001(3) 0.039(2)
O6 0.082(3) 0.069(2) 0.101(3) 0.009(2) -0.005(2) -0.036(2)
O7 0.103(3) 0.056(2) 0.071(2) 0.0012(18) 0.015(2) -0.019(2)
O8 0.069(3) 0.086(3) 0.234(7) -0.021(4) 0.025(3) -0.017(2)
C1 0.046(2) 0.040(2) 0.041(2) -0.0040(19) 0.0083(18) 0.0044(19)
C2 0.047(2) 0.047(2) 0.041(2) -0.0038(19) 0.0105(18) 0.0032(19)
C3 0.046(2) 0.046(2) 0.042(2) -0.0060(19) 0.0089(18) -0.0018(19)
C4 0.050(2) 0.038(2) 0.038(2) -0.0006(17) 0.0111(18) -0.0004(18)
C5 0.041(2) 0.041(2) 0.041(2) -0.0033(18) 0.0068(17) 0.0037(18)
C6 0.042(2) 0.052(3) 0.046(2) -0.001(2) 0.0053(19) 0.006(2)
C7 0.055(3) 0.081(4) 0.050(3) -0.002(3) 0.008(2) 0.016(3)
C8 0.055(3) 0.126(5) 0.068(4) -0.002(4) 0.006(3) 0.031(3)
C9 0.060(4) 0.145(6) 0.070(4) 0.012(4) -0.012(3) 0.028(4)
C10 0.067(4) 0.134(6) 0.059(3) 0.023(4) 0.004(3) 0.020(4)
C11 0.053(3) 0.102(4) 0.052(3) 0.014(3) 0.012(2) 0.017(3)
C12 0.044(2) 0.043(2) 0.060(3) -0.002(2) 0.013(2) 0.0031(19)
C13 0.052(3) 0.069(3) 0.080(4) -0.012(3) 0.009(3) -0.007(3)
C14 0.048(3) 0.072(4) 0.117(5) -0.016(4) 0.011(3) -0.014(3)
C15 0.059(4) 0.054(3) 0.149(7) 0.001(4) 0.048(4) -0.008(3)
C16 0.070(4) 0.063(3) 0.099(4) 0.015(3) 0.045(4) 0.001(3)
C17 0.059(3) 0.055(3) 0.068(3) 0.004(2) 0.029(2) 0.003(2)
C18 0.043(2) 0.048(3) 0.046(2) 0.005(2) 0.0113(19) -0.0005(19)
C19 0.066(3) 0.050(3) 0.051(3) 0.004(2) 0.003(2) 0.004(2)
C20 0.090(4) 0.059(3) 0.068(4) 0.021(3) 0.016(3) 0.009(3)
C21 0.080(4) 0.092(5) 0.055(3) 0.022(3) 0.005(3) 0.015(3)
C22 0.083(4) 0.089(4) 0.046(3) 0.003(3) 0.000(3) -0.011(3)
C23 0.076(3) 0.062(3) 0.041(3) 0.004(2) 0.003(2) -0.010(3)
C24 0.042(2) 0.045(2) 0.043(2) 0.0043(19) 0.0071(18) -0.0007(19)
C25 0.052(3) 0.053(3) 0.089(4) -0.010(3) -0.001(3) -0.002(2)
C26 0.064(4) 0.059(3) 0.120(5) -0.014(3) -0.004(3) -0.012(3)
C27 0.049(3) 0.080(4) 0.104(5) -0.001(4) -0.009(3) -0.010(3)
C28 0.046(3) 0.104(5) 0.132(6) -0.012(5) 0.003(3) 0.017(3)
C29 0.050(3) 0.073(4) 0.089(4) -0.015(3) 0.002(3) 0.008(3)
C30 0.071(3) 0.049(3) 0.054(3) 0.003(2) 0.017(2) 0.011(3)
C31 0.068(3) 0.057(3) 0.055(3) -0.008(2) 0.012(3) -0.009(3)
C32 0.045(2) 0.031(2) 0.035(2) -0.0017(16) 0.0041(17) -0.0040(17)
C33 0.038(2) 0.0287(19) 0.036(2) 0.0008(16) -0.0006(16) 0.0027(16)
C34 0.044(2) 0.0291(19) 0.0296(18) -0.0017(15) 0.0022(16) -0.0016(16)
C35 0.041(2) 0.042(2) 0.0279(18) -0.0007(17) -0.0005(16) 0.0034(17)
C36 0.036(2) 0.048(2) 0.033(2) -0.0040(18) -0.0008(16) -0.0032(18)
C37 0.046(2) 0.038(2) 0.037(2) 0.0016(17) -0.0012(17) 0.0062(18)
C38 0.061(3) 0.041(3) 0.097(4) 0.016(3) 0.002(3) 0.008(2)
C39 0.083(5) 0.058(4) 0.145(6) 0.032(4) 0.014(4) 0.031(3)
C40 0.062(4) 0.097(5) 0.107(5) 0.035(4) 0.006(3) 0.038(4)
C41 0.039(3) 0.077(4) 0.119(5) 0.024(4) -0.003(3) 0.003(3)
C42 0.047(3) 0.049(3) 0.091(4) 0.017(3) -0.007(3) 0.003(2)
C43 0.038(2) 0.038(2) 0.0314(19) -0.0045(16) 0.0008(15) 0.0012(17)
C44 0.051(2) 0.044(2) 0.039(2) 0.0024(19) -0.0073(19) -0.0052(19)
C45 0.057(3) 0.067(3) 0.034(2) 0.003(2) -0.0107(19) -0.002(2)
C46 0.050(3) 0.075(4) 0.043(2) -0.020(2) -0.005(2) -0.011(2)
C47 0.073(3) 0.046(3) 0.058(3) -0.020(2) -0.002(2) -0.009(2)
C48 0.066(3) 0.037(2) 0.040(2) -0.0056(18) -0.002(2) 0.002(2)
C49 0.040(2) 0.053(3) 0.042(2) -0.001(2) 0.0067(18) 0.0104(19)
C50 0.052(2) 0.048(3) 0.037(2) 0.0005(19) 0.0062(19) 0.005(2)
C51 0.066(3) 0.067(3) 0.053(3) -0.010(3) 0.026(3) 0.001(3)
C52 0.067(3) 0.080(4) 0.084(4) 0.003(3) 0.033(3) 0.025(3)
C53 0.071(4) 0.124(6) 0.087(4) 0.029(4) 0.022(3) 0.052(4)
C54 0.066(3) 0.126(5) 0.052(3) 0.014(3) 0.009(3) 0.049(4)
C55 0.044(3) 0.091(4) 0.043(2) -0.017(3) 0.000(2) -0.010(2)
C56 0.074(4) 0.371(16) 0.048(3) -0.043(6) 0.012(3) -0.105(7)
C57 0.104(6) 0.60(3) 0.075(5) -0.077(10) 0.023(5) -0.194(12)
C58 0.066(5) 0.47(2) 0.079(5) -0.074(9) 0.004(4) -0.108(8)
C59 0.078(4) 0.183(8) 0.048(3) -0.027(4) -0.009(3) -0.034(5)
C60 0.056(3) 0.119(5) 0.040(3) -0.003(3) -0.006(2) -0.013(3)
C61 0.061(3) 0.060(3) 0.050(3) 0.005(2) 0.004(2) 0.012(2)
C62 0.060(3) 0.047(3) 0.050(3) 0.007(2) 0.002(2) -0.004(2)

loop_
_atom_type_symbol
_atom_type_description
_atom_type_scat_dispersion_real
_atom_type_scat_dispersion_imag
_atom_type_scat_source
C C 0.0033 0.0016 'International Tables Vol C Tables 4.2.6.8 and 6.1.1.4'
H H 0.0000 0.0000 'International Tables Vol C Tables 4.2.6.8 and 6.1.1.4'
O O 0.0106 0.0060 'International Tables Vol C Tables 4.2.6.8 and 6.1.1.4'
Ru Ru -1.2594 0.8363 'International Tables Vol C Tables 4.2.6.8 and 6.1.1.4'
I I -0.4742 1.8119 'International Tables Vol C Tables 4.2.6.8 and 6.1.1.4'
Ca Ca 0.2262 0.3064 'International Tables Vol C Tables 4.2.6.8 and 6.1.1.4'
Cl Cl 0.1484 0.1585 'International Tables Vol C Tables 4.2.6.8 and 6.1.1.4'

loop_
_geom_angle_atom_site_label_1
_geom_angle_atom_site_label_2
_geom_angle_atom_site_label_3
_geom_angle
_geom_angle_site_symmetry_1
_geom_angle_site_symmetry_3
O4 Ca1 O4 180.00(12) 3_775 .
O4 Ca1 O8 87.00(15) 3_775 .
O4 Ca1 O8 93.00(15) . .
O4 Ca1 O8 93.00(15) 3_775 3_775
O4 Ca1 O8 87.00(15) . 3_775
O8 Ca1 O8 180.0(3) . 3_775
O4 Ca1 O7 84.51(12) 3_775 .
O4 Ca1 O7 95.49(12) . .
O8 Ca1 O7 81.78(19) . .
O8 Ca1 O7 98.22(19) 3_775 .
O4 Ca1 O7 95.49(12) 3_775 3_775
O4 Ca1 O7 84.51(12) . 3_775
O8 Ca1 O7 98.22(19) . 3_775
O8 Ca1 O7 81.78(19) 3_775 3_775
O7 Ca1 O7 180.00(15) . 3_775
Ru2 I1 Ru1 126.002(15) . .
C30 Ru1 C31 89.3(2) . .
C30 Ru1 C4 98.09(19) . .
C31 Ru1 C4 130.55(19) . .
C30 Ru1 C3 126.23(19) . .
C31 Ru1 C3 100.05(19) . .
C4 Ru1 C3 38.57(16) . .
C30 Ru1 C2 161.93(18) . .
C31 Ru1 C2 101.9(2) . .
C4 Ru1 C2 63.85(16) . .
C3 Ru1 C2 38.27(16) . .
C30 Ru1 C5 104.19(19) . .
C31 Ru1 C5 162.80(19) . .
C4 Ru1 C5 37.99(15) . .
C3 Ru1 C5 63.42(15) . .
C2 Ru1 C5 62.47(15) . .
C30 Ru1 C1 137.01(19) . .
C31 Ru1 C1 133.47(19) . .
C4 Ru1 C1 60.43(15) . .
C3 Ru1 C1 60.43(15) . .
C2 Ru1 C1 35.77(15) . .
C5 Ru1 C1 35.55(14) . .
C30 Ru1 I1 93.78(15) . .
C31 Ru1 I1 95.31(15) . .
C4 Ru1 I1 132.43(11) . .
C3 Ru1 I1 136.87(12) . .
C2 Ru1 I1 99.19(11) . .
C5 Ru1 I1 94.44(11) . .
C1 Ru1 I1 79.85(10) . .
C62 Ru2 C61 89.2(2) . .
C62 Ru2 C35 125.37(18) . .
C61 Ru2 C35 99.55(18) . .
C62 Ru2 C34 96.88(17) . .
C61 Ru2 C34 129.52(18) . .
C35 Ru2 C34 38.71(14) . .
C62 Ru2 C36 160.46(17) . .
C61 Ru2 C36 102.88(19) . .
C35 Ru2 C36 38.10(14) . .
C34 Ru2 C36 63.58(14) . .
C62 Ru2 C33 102.62(17) . .
C61 Ru2 C33 162.98(18) . .
C35 Ru2 C33 63.65(14) . .
C34 Ru2 C33 37.77(14) . .
C36 Ru2 C33 62.59(14) . .
C62 Ru2 C32 135.66(17) . .
C61 Ru2 C32 135.02(19) . .
C35 Ru2 C32 60.63(14) . .
C34 Ru2 C32 60.24(13) . .
C36 Ru2 C32 35.95(14) . .
C33 Ru2 C32 35.66(13) . .
C62 Ru2 I1 94.38(15) . .
C61 Ru2 I1 96.58(15) . .
C35 Ru2 I1 136.92(11) . .
C34 Ru2 I1 132.45(10) . .
C36 Ru2 I1 99.33(10) . .
C33 Ru2 I1 94.68(10) . .
C32 Ru2 I1 79.89(9) . .
C32 O4 Ca1 178.7(3) . .
O1 C1 C5 126.5(4) . .
O1 C1 C2 127.2(4) . .
C5 C1 C2 106.0(4) . .
O1 C1 Ru1 132.4(3) . .
C5 C1 Ru1 64.0(2) . .
C2 C1 Ru1 63.8(2) . .
C3 C2 C1 107.7(4) . .
C3 C2 C6 129.7(4) . .
C1 C2 C6 120.9(4) . .
C3 C2 Ru1 68.6(2) . .
C1 C2 Ru1 80.4(2) . .
C6 C2 Ru1 129.2(3) . .
C4 C3 C2 108.0(4) . .
C4 C3 C12 125.8(4) . .
C2 C3 C12 125.7(4) . .
C4 C3 Ru1 70.7(2) . .
C2 C3 Ru1 73.1(2) . .
C12 C3 Ru1 128.6(3) . .
C3 C4 C5 107.7(4) . .
C3 C4 C18 127.7(4) . .
C5 C4 C18 124.2(4) . .
C3 C4 Ru1 70.8(2) . .
C5 C4 Ru1 73.4(2) . .
C18 C4 Ru1 127.3(3) . .
C4 C5 C1 108.6(3) . .
C4 C5 C24 127.1(4) . .
C1 C5 C24 122.6(4) . .
C4 C5 Ru1 68.6(2) . .
C1 C5 Ru1 80.5(2) . .
C24 C5 Ru1 128.7(3) . .
C7 C6 C11 116.9(4) . .
C7 C6 C2 121.8(4) . .
C11 C6 C2 121.0(4) . .
C8 C7 C6 121.1(5) . .
C8 C7 H7 119.5 . .
C6 C7 H7 119.5 . .
C7 C8 C9 120.2(5) . .
C7 C8 H8 119.9 . .
C9 C8 H8 119.9 . .
C10 C9 C8 119.9(5) . .
C10 C9 H9 120.0 . .
C8 C9 H9 120.0 . .
C9 C10 C11 119.6(5) . .
C9 C10 H10 120.2 . .
C11 C10 H10 120.2 . .
C10 C11 C6 122.3(5) . .
C10 C11 H11 118.8 . .
C6 C11 H11 118.8 . .
C13 C12 C17 118.2(5) . .
C13 C12 C3 122.2(4) . .
C17 C12 C3 119.5(4) . .
C14 C13 C12 120.8(6) . .
C14 C13 H13 119.6 . .
C12 C13 H13 119.6 . .
C13 C14 C15 120.4(6) . .
C13 C14 H14 119.8 . .
C15 C14 H14 119.8 . .
C16 C15 C14 119.9(5) . .
C16 C15 H15 120.1 . .
C14 C15 H15 120.1 . .
C15 C16 C17 121.0(6) . .
C15 C16 H16 119.5 . .
C17 C16 H16 119.5 . .
C16 C17 C12 119.8(6) . .
C16 C17 H17 120.1 . .
C12 C17 H17 120.1 . .
C23 C18 C19 117.8(4) . .
C23 C18 C4 119.2(4) . .
C19 C18 C4 123.0(4) . .
C20 C19 C18 120.2(5) . .
C20 C19 H19 119.9 . .
C18 C19 H19 119.9 . .
C21 C20 C19 121.2(5) . .
C21 C20 H20 119.4 . .
C19 C20 H20 119.4 . .
C22 C21 C20 119.3(5) . .
C22 C21 H21 120.3 . .
C20 C21 H21 120.3 . .
C21 C22 C23 120.2(5) . .
C21 C22 H22 119.9 . .
C23 C22 H22 119.9 . .
C22 C23 C18 121.2(5) . .
C22 C23 H23 119.4 . .
C18 C23 H23 119.4 . .
C29 C24 C25 117.7(4) . .
C29 C24 C5 123.4(4) . .
C25 C24 C5 118.9(4) . .
C24 C25 C26 121.3(5) . .
C24 C25 H25 119.3 . .
C26 C25 H25 119.3 . .
C27 C26 C25 120.6(6) . .
C27 C26 H26 119.7 . .
C25 C26 H26 119.7 . .
C28 C27 C26 118.8(5) . .
C28 C27 H27 120.6 . .
C26 C27 H27 120.6 . .
C27 C28 C29 121.1(6) . .
C27 C28 H28 119.4 . .
C29 C28 H28 119.4 . .
C24 C29 C28 120.3(5) . .
C24 C29 H29 119.8 . .
C28 C29 H29 119.8 . .
O2 C30 Ru1 178.7(5) . .
O3 C31 Ru1 177.6(5) . .
O4 C32 C33 127.2(4) . .
O4 C32 C36 125.9(4) . .
C33 C32 C36 106.6(3) . .
O4 C32 Ru2 131.2(3) . .
C33 C32 Ru2 64.8(2) . .
C36 C32 Ru2 64.3(2) . .
C34 C33 C32 107.9(3) . .
C34 C33 C37 128.5(3) . .
C32 C33 C37 122.6(3) . .
C34 C33 Ru2 68.6(2) . .
C32 C33 Ru2 79.5(2) . .
C37 C33 Ru2 126.8(3) . .
C33 C34 C35 108.4(3) . .
C33 C34 C43 124.7(3) . .
C35 C34 C43 126.7(3) . .
C33 C34 Ru2 73.6(2) . .
C35 C34 Ru2 70.6(2) . .
C43 C34 Ru2 125.8(3) . .
C36 C35 C34 107.4(3) . .
C36 C35 C49 125.7(4) . .
C34 C35 C49 126.3(3) . .
C36 C35 Ru2 73.1(2) . .
C34 C35 Ru2 70.7(2) . .
C49 C35 Ru2 128.3(3) . .
C35 C36 C32 107.9(3) . .
C35 C36 C55 130.0(4) . .
C32 C36 C55 120.0(4) . .
C35 C36 Ru2 68.8(2) . .
C32 C36 Ru2 79.7(2) . .
C55 C36 Ru2 130.8(3) . .
C42 C37 C38 118.1(4) . .
C42 C37 C33 123.6(4) . .
C38 C37 C33 118.3(4) . .
C39 C38 C37 120.1(5) . .
C39 C38 H38 119.9 . .
C37 C38 H38 119.9 . .
C40 C39 C38 120.8(5) . .
C40 C39 H39 119.6 . .
C38 C39 H39 119.6 . .
C41 C40 C39 119.1(5) . .
C41 C40 H40 120.5 . .
C39 C40 H40 120.5 . .
C40 C41 C42 121.0(5) . .
C40 C41 H41 119.5 . .
C42 C41 H41 119.5 . .
C37 C42 C41 120.8(5) . .
C37 C42 H42 119.6 . .
C41 C42 H42 119.6 . .
C44 C43 C48 118.5(4) . .
C44 C43 C34 119.3(4) . .
C48 C43 C34 122.1(4) . .
C45 C44 C43 120.8(4) . .
C45 C44 H44 119.6 . .
C43 C44 H44 119.6 . .
C46 C45 C44 120.1(4) . .
C46 C45 H45 119.9 . .
C44 C45 H45 119.9 . .
C47 C46 C45 120.5(4) . .
C47 C46 H46 119.8 . .
C45 C46 H46 119.8 . .
C46 C47 C48 120.6(4) . .
C46 C47 H47 119.7 . .
C48 C47 H47 119.7 . .
C47 C48 C43 119.5(4) . .
C47 C48 H48 120.2 . .
C43 C48 H48 120.2 . .
C50 C49 C54 117.7(4) . .
C50 C49 C35 120.6(4) . .
C54 C49 C35 121.7(4) . .
C51 C50 C49 121.2(4) . .
C51 C50 H50 119.4 . .
C49 C50 H50 119.4 . .
C52 C51 C50 120.5(5) . .
C52 C51 H51 119.7 . .
C50 C51 H51 119.7 . .
C51 C52 C53 119.6(5) . .
C51 C52 H52 120.2 . .
C53 C52 H52 120.2 . .
C54 C53 C52 120.5(5) . .
C54 C53 H53 119.8 . .
C52 C53 H53 119.8 . .
C53 C54 C49 120.6(5) . .
C53 C54 H54 119.7 . .
C49 C54 H54 119.7 . .
C56 C55 C60 117.4(5) . .
C56 C55 C36 121.1(5) . .
C60 C55 C36 120.8(4) . .
C55 C56 C57 120.0(6) . .
C55 C56 H56 120.0 . .
C57 C56 H56 120.0 . .
C58 C57 C56 120.3(7) . .
C58 C57 H57 119.8 . .
C56 C57 H57 119.8 . .
C59 C58 C57 120.8(6) . .
C59 C58 H58 119.6 . .
C57 C58 H58 119.6 . .
C58 C59 C60 119.5(6) . .
C58 C59 H59 120.3 . .
C60 C59 H59 120.3 . .
C59 C60 C55 121.7(5) . .
C59 C60 H60 119.2 . .
C55 C60 H60 119.2 . .
O5 C61 Ru2 177.0(5) . .
O6 C62 Ru2 178.7(4) . .
Cl2 C63 Cl1 105.2(11) . .
Cl2 C63 H63A 110.7 . .
Cl1 C63 H63A 110.7 . .
Cl2 C63 H63B 110.7 . .
Cl1 C63 H63B 110.7 . .
H63A C63 H63B 108.8 . .

loop_
_geom_bond_atom_site_label_1
_geom_bond_atom_site_label_2
_geom_bond_distance
_geom_bond_site_symmetry_2
Ca1 O4 2.267(3) 3_775
Ca1 O4 2.267(3) .
Ca1 O8 2.376(4) .
Ca1 O8 2.376(4) 3_775
Ca1 O7 2.398(4) .
Ca1 O7 2.398(4) 3_775
I1 Ru2 2.6848(4) .
I1 Ru1 2.6861(4) .
Ru1 C30 1.884(5) .
Ru1 C31 1.899(5) .
Ru1 C4 2.187(4) .
Ru1 C3 2.189(4) .
Ru1 C2 2.249(4) .
Ru1 C5 2.251(4) .
Ru1 C1 2.470(4) .
Ru2 C62 1.892(5) .
Ru2 C61 1.902(5) .
Ru2 C35 2.190(4) .
Ru2 C34 2.190(4) .
Ru2 C36 2.247(4) .
Ru2 C33 2.257(4) .
Ru2 C32 2.453(4) .
O1 C1 1.252(5) .
O2 C30 1.126(6) .
O3 C31 1.114(6) .
O4 C32 1.261(5) .
O5 C61 1.126(6) .
O6 C62 1.121(6) .
C1 C5 1.456(6) .
C1 C2 1.465(6) .
C2 C3 1.456(6) .
C2 C6 1.486(6) .
C3 C4 1.445(6) .
C3 C12 1.494(6) .
C4 C5 1.446(6) .
C4 C18 1.472(6) .
C5 C24 1.490(6) .
C6 C7 1.384(6) .
C6 C11 1.388(7) .
C7 C8 1.377(7) .
C7 H7 0.9300 .
C8 C9 1.380(9) .
C8 H8 0.9300 .
C9 C10 1.357(8) .
C9 H9 0.9300 .
C10 C11 1.372(7) .
C10 H10 0.9300 .
C11 H11 0.9300 .
C12 C13 1.389(7) .
C12 C17 1.397(7) .
C13 C14 1.361(8) .
C13 H13 0.9300 .
C14 C15 1.391(10) .
C14 H14 0.9300 .
C15 C16 1.336(9) .
C15 H15 0.9300 .
C16 C17 1.393(7) .
C16 H16 0.9300 .
C17 H17 0.9300 .
C18 C23 1.391(7) .
C18 C19 1.392(6) .
C19 C20 1.379(7) .
C19 H19 0.9300 .
C20 C21 1.372(8) .
C20 H20 0.9300 .
C21 C22 1.369(8) .
C21 H21 0.9300 .
C22 C23 1.382(7) .
C22 H22 0.9300 .
C23 H23 0.9300 .
C24 C29 1.369(7) .
C24 C25 1.371(7) .
C25 C26 1.382(7) .
C25 H25 0.9300 .
C26 C27 1.362(8) .
C26 H26 0.9300 .
C27 C28 1.345(9) .
C27 H27 0.9300 .
C28 C29 1.401(8) .
C28 H28 0.9300 .
C29 H29 0.9300 .
C32 C33 1.454(5) .
C32 C36 1.464(6) .
C33 C34 1.441(5) .
C33 C37 1.485(5) .
C34 C35 1.452(5) .
C34 C43 1.481(5) .
C35 C36 1.449(5) .
C35 C49 1.481(6) .
C36 C55 1.480(6) .
C37 C42 1.364(6) .
C37 C38 1.386(6) .
C38 C39 1.382(8) .
C38 H38 0.9300 .
C39 C40 1.365(9) .
C39 H39 0.9300 .
C40 C41 1.347(8) .
C40 H40 0.9300 .
C41 C42 1.385(7) .
C41 H41 0.9300 .
C42 H42 0.9300 .
C43 C44 1.387(6) .
C43 C48 1.395(6) .
C44 C45 1.380(6) .
C44 H44 0.9300 .
C45 C46 1.362(7) .
C45 H45 0.9300 .
C46 C47 1.359(7) .
C46 H46 0.9300 .
C47 C48 1.394(6) .
C47 H47 0.9300 .
C48 H48 0.9300 .
C49 C50 1.384(6) .
C49 C54 1.397(6) .
C50 C51 1.383(6) .
C50 H50 0.9300 .
C51 C52 1.355(8) .
C51 H51 0.9300 .
C52 C53 1.382(8) .
C52 H52 0.9300 .
C53 C54 1.375(7) .
C53 H53 0.9300 .
C54 H54 0.9300 .
C55 C56 1.351(8) .
C55 C60 1.382(7) .
C56 C57 1.384(9) .
C56 H56 0.9300 .
C57 C58 1.346(11) .
C57 H57 0.9300 .
C58 C59 1.317(10) .
C58 H58 0.9300 .
C59 C60 1.366(7) .
C59 H59 0.9300 .
C60 H60 0.9300 .
C63 Cl2 1.75(2) .
C63 Cl1 1.81(2) .
C63 H63A 0.9700 .
C63 H63B 0.9700 .
